data_4514128
loop_
_publ_author_name
'Malaspina, Lorraine A.'
'Edwards, Alison J.'
'Woi\'nska, Magdalena'
'Jayatilaka, Dylan'
'Turner, Michael J.'
'Price, Jason R.'
'Herbst-Irmer, Regine'
'Sugimoto, Kunihisa'
'Nishibori, Eiji'
'Grabowsky, Simon'

_publ_contact_author
;
  Dr. Simon Grabowsky
  University of Bremen
  Institute for Inorganic Chemistry and Crystallography
  Leobener Str. NW2
  28359 Bremen
  Germany
;
_publ_section_title
;
 Predicting the Position of the Hydrogen Atom in the Short Intramolecular
 Hydrogen Bond of the Hydrogen Maleate Anion from Geometric Correlations
;
_journal_issue 7
_journal_name_full 'Crystal Growth &amp; Design'
_journal_page_first 3812
_journal_paper_doi 10.1021/acs.cgd.7b00390
_journal_volume 17
_journal_year 2017
_chemical_formula_moiety 'C4 H3 O4, K'
_chemical_formula_sum 'C4 H3 K O4'
_chemical_formula_weight 154.16
_chemical_name_common 'Potassium hydrogen maleate'
_space_group_IT_number 57
_symmetry_cell_setting orthorhombic
_symmetry_Int_Tables_number 57
_symmetry_space_group_name_Hall '-P 2c 2b'
_symmetry_space_group_name_H-M 'P b c m'
_atom_sites_solution_hydrogens difmap
_atom_sites_solution_primary isomor
_audit_creation_date 2017-03-09
_audit_creation_method CRYSTALS_ver_14.61
_cell_angle_alpha 90
_cell_angle_beta 90
_cell_angle_gamma 90
_cell_formula_units_Z 4
_cell_length_a 4.5071(9)
_cell_length_b 7.7017(15)
_cell_length_c 15.921(3)
_cell_measurement_radiation Synchrotron
_cell_measurement_reflns_used 133388
_cell_measurement_temperature 25
_cell_measurement_theta_max 36.075
_cell_measurement_theta_min 0.635
_cell_measurement_wavelength 0.3531
_cell_volume 552.66(19)
_computing_cell_refinement 'LaueG (Piltz, 2011)'
_computing_data_collection 'MAATEL/ANSTO control program'
_computing_data_reduction 'argonne_boxes (Wilkinson et al., 1988) & LaueG (Piltz, 2011)'
_computing_publication_material 'CRYSTALS (Betteridge et al., 2003)'
_computing_structure_refinement 'CRYSTALS (Betteridge et al., 2003)'
_computing_structure_solution 'SHELXS 86 (Sheldrick, 1986)'
_diffrn_ambient_temperature 12
_diffrn_measured_fraction_theta_full 0.884
_diffrn_measured_fraction_theta_max 0.884
_diffrn_measurement_details '20 images, exposure time 100 to 100 minutes'
_diffrn_measurement_device 'Laue image-plate diffractometer'
_diffrn_measurement_device_type KOALA
_diffrn_measurement_method Laue
_diffrn_radiation_probe neutron
_diffrn_radiation_type neutron
_diffrn_radiation_wavelength 0.85
_diffrn_reflns_av_R_equivalents 0.0646
_diffrn_reflns_av_unetI/netI 0.0622
_diffrn_reflns_limit_h_max 6
_diffrn_reflns_limit_h_min -6
_diffrn_reflns_limit_k_max 11
_diffrn_reflns_limit_k_min -11
_diffrn_reflns_limit_l_max 24
_diffrn_reflns_limit_l_min -24
_diffrn_reflns_number 16079
_diffrn_reflns_reduction_process 'LaueG (Piltz, 2011)'
_diffrn_reflns_resolution_max 1.54
_diffrn_reflns_theta_full 70.68
_diffrn_reflns_theta_max 70.78
_diffrn_source 'nuclear reactor'
_diffrn_source_details 'thermal neutrons, supermirror guides'
_diffrn_source_type 'OPAL reactor, ANSTO, Lucas Heights, Australia'
_diffrn_standards_number 0
_exptl_absorpt_coefficient_mu 0.0
_exptl_absorpt_correction_type none
_exptl_crystal_colour colourless
_exptl_crystal_density_diffrn 1.853
_exptl_crystal_density_method 'not measured'
_exptl_crystal_description plate
_exptl_crystal_F_000 176
_exptl_crystal_size_max 1.6
_exptl_crystal_size_mid 1.5
_exptl_crystal_size_min 0.4
_refine_diff_density_max 0.58
_refine_diff_density_min -0.56
_refine_ls_extinction_method None
_refine_ls_goodness_of_fit_ref 1.0000
_refine_ls_hydrogen_treatment refall
_refine_ls_matrix_type full
_refine_ls_number_parameters 57
_refine_ls_number_reflns 695
_refine_ls_number_restraints 0
_refine_ls_R_factor_all 0.0377
_refine_ls_R_factor_gt 0.0264
_refine_ls_shift/su_max 0.0005269
_refine_ls_shift/su_mean 0.0000804
_refine_ls_structure_factor_coef Fsqd
_refine_ls_weighting_details
;
 Method, part 1, Chebychev polynomial, (Watkin, 1994, Prince, 1982) 
 [weight] = 1.0/[A~0~*T~0~(x)+A~1~*T~1~(x) ... +A~n-1~]*T~n-1~(x)] 
 where A~i~ are the Chebychev coefficients listed below and x= Fcalc/Fmax 
 Method = Robust Weighting (Prince, 1982) 
 W = [weight] * [1-(deltaF/6*sigmaF)^2^]^2^ 
 A~i~ are: 
 80.9 36.7 55.0 
;
_refine_ls_weighting_scheme calc
_refine_ls_wR_factor_all 0.0644
_refine_ls_wR_factor_gt 0.0470
_refine_ls_wR_factor_ref 0.0436
_reflns_number_gt 774
_reflns_number_total 946
_reflns_threshold_expression >2sigma(I)
_oxford_diffrn_Wilson_B_factor 0.00
_oxford_diffrn_Wilson_scale 0.00
_oxford_refine_ls_r_factor_ref 0.0237
_oxford_refine_ls_scale 1.299(6)
_oxford_reflns_number_all 811
_oxford_reflns_threshold_expression_ref I>3.0\s(I)
_cod_data_source_file KHmal_F2.cif
_cod_data_source_block KHmal_neutron_F2
_cod_depositor_comments 'Adding full bibliography for 4514126--4514133.cif.'
_cod_original_cell_volume 552.66(11)
_cod_original_sg_symbol_H-M 'P b c m '
_cod_database_code 4514128

loop_
_symmetry_equiv_pos_as_xyz
x,y,z
-x,-y,-z
-x,y+1/2,z
x,-y+1/2,-z
x,-y+1/2,z+1/2
-x,y+1/2,-z+1/2
-x,-y,z+1/2
x,y,-z+1/2

loop_
_atom_site_label
_atom_site_type_symbol
_atom_site_fract_x
_atom_site_fract_y
_atom_site_fract_z
_atom_site_U_iso_or_equiv
_atom_site_occupancy
_atom_site_adp_type
_atom_site_refinement_flags_posn
_atom_site_refinement_flags_adp
K1 K 0.7613(3) 0.2500 0.5000 0.0048 1.0000 Uani S T
O3 O 1.26408(14) 0.08071(8) 0.42891(4) 0.0067 1.0000 Uani . .
C1 C 1.21688(13) 0.10372(6) 0.35308(3) 0.0047 1.0000 Uani . .
O1 O 1.01024(15) 0.20572(8) 0.32615(3) 0.0066 1.0000 Uani . .
C2 C 1.41275(15) 0.01030(6) 0.29216(3) 0.0057 1.0000 Uani . .
H2 H 1.5813(3) -0.06738(17) 0.32338(8) 0.0207 1.0000 Uani . .
H1 H 1.0012(4) 0.2081(3) 0.2500 0.0186 1.0000 Uani S T

loop_
_atom_site_aniso_label
_atom_site_aniso_U_11
_atom_site_aniso_U_22
_atom_site_aniso_U_33
_atom_site_aniso_U_23
_atom_site_aniso_U_13
_atom_site_aniso_U_12
K1 0.0051(9) 0.0046(6) 0.0048(6) 0.0007(3) 0.0000 0.0000
O3 0.0080(3) 0.0077(2) 0.0044(2) 0.00015(16) -0.00005(17) 0.00057(17)
C1 0.0051(2) 0.00502(19) 0.00396(19) -0.00015(13) -0.00017(15) 0.00009(15)
O1 0.0073(3) 0.0076(2) 0.0050(2) -0.00011(18) -0.00044(17) 0.00251(18)
C2 0.0064(3) 0.00627(19) 0.00451(17) 0.00011(12) -0.00023(18) 0.00146(15)
H2 0.0208(7) 0.0243(6) 0.0170(4) 0.0021(4) -0.0032(5) 0.0110(5)
H1 0.0170(10) 0.0176(7) 0.0211(7) 0.0000 0.0000 0.0050(6)

loop_
_atom_type_symbol
_atom_type_scat_dispersion_real
_atom_type_scat_dispersion_imag
_atom_type_scat_Cromer_Mann_a1
_atom_type_scat_Cromer_Mann_b1
_atom_type_scat_Cromer_Mann_a2
_atom_type_scat_Cromer_Mann_b2
_atom_type_scat_Cromer_Mann_a3
_atom_type_scat_Cromer_Mann_b3
_atom_type_scat_Cromer_Mann_a4
_atom_type_scat_Cromer_Mann_b4
_atom_type_scat_Cromer_Mann_c
_atom_type_scat_source
C 0.0000 0.0000 0.0000 0.0000 0.0000 0.0000 0.0000 0.0000 0.0000 0.0000 6.6484 'Neutron Data Booklet 2nd Ed July 2003, ILL Table 1.1'
H 0.0000 0.0000 0.0000 0.0000 0.0000 0.0000 0.0000 0.0000 0.0000 0.0000 -3.7409 'Neutron Data Booklet 2nd Ed July 2003, ILL Table 1.1'
O 0.0000 0.0000 0.0000 0.0000 0.0000 0.0000 0.0000 0.0000 0.0000 0.0000 5.8050 'Neutron Data Booklet 2nd Ed July 2003, ILL Table 1.1'
K 0.0000 0.0000 0.0000 0.0000 0.0000 0.0000 0.0000 0.0000 0.0000 0.0000 3.6700 'Neutron Data Booklet 2nd Ed July 2003, ILL Table 1.1'

loop_
_geom_angle_atom_site_label_1
_geom_angle_site_symmetry_1
_geom_angle_atom_site_label_2
_geom_angle_atom_site_label_3
_geom_angle_site_symmetry_3
_geom_angle
_geom_angle_publ_flag
O3 . C1 O1 . 122.30(5) yes
O3 . C1 C2 . 117.50(5) yes
O1 . C1 C2 . 120.19(5) yes
C1 . O1 H1 . 111.40(10) no
C1 . C2 C2 8_555 130.42(3) yes
C1 . C2 H2 . 112.37(8) no
C2 8_555 C2 H2 . 117.21(7) no
O1 . H1 O1 8_555 175.80(18) no

loop_
_geom_bond_atom_site_label_1
_geom_bond_atom_site_label_2
_geom_bond_site_symmetry_2
_geom_bond_distance
_geom_bond_publ_flag
O3 C1 . 1.2387(8) yes
C1 O1 . 1.2916(8) yes
C1 C2 . 1.4959(8) yes
O1 H1 . 1.2131(6) no
C2 C2 8_555 1.3424(11) yes
C2 H2 . 1.0871(14) no

loop_
_geom_hbond_atom_site_label_D
_geom_hbond_atom_site_label_H
_geom_hbond_atom_site_label_A
_geom_hbond_site_symmetry_A
_geom_hbond_angle_DHA
_geom_hbond_distance_DH
_geom_hbond_distance_HA
_geom_hbond_distance_DA
_geom_hbond_publ_flag
C2 H2 O1 3_845 153.30(10) 1.0872(15) 2.5387(16) 3.5439(11) yes
